data_2231226
loop_
_publ_author_name
'Kinfe, Henok H.'
'Moshapo, Paseka T.'
'Muller, Alfred'

_publ_section_title
;
 1,5-Anhydro-2-deoxy-1,2-<i>C</i>-dichloromethylene-3,4,6-tri-<i>O</i>-(4-methoxybenzyl)-<small>D</small>-<i>glycero</i>-<small>D</small>-<i>gulo</i>-hexitol
;
_journal_coeditor_code MW2012
_journal_issue 8
_journal_name_full 'Acta Crystallographica Section E'
_journal_page_first o2012
_journal_page_last o2013
_journal_paper_doi 10.1107/S1600536811026870
_journal_volume 67
_journal_year 2011
_chemical_formula_iupac 'C31 H34 Cl2 O7'
_chemical_formula_moiety 'C31 H34 Cl2 O7'
_chemical_formula_sum 'C31 H34 Cl2 O7'
_chemical_formula_weight 589.48
_chemical_melting_point_gt 343
_chemical_melting_point_lt 345
_chemical_name_systematic
;
1,5-Anhydro-2-deoxy-1,2-<i>C</i>-dichloromethylene-3,4,6-tri-<i>O</i>-\
(4-methoxybenzyl)-D-<i>glycero</i>-D-<i>gulo</i>-hexitol
;
_space_group_IT_number 4
_symmetry_cell_setting monoclinic
_symmetry_space_group_name_Hall 'P 2yb'
_symmetry_space_group_name_H-M 'P 1 21 1'
_atom_sites_solution_hydrogens geom
_atom_sites_solution_primary direct
_atom_sites_solution_secondary difmap
_audit_creation_method 'WinGX routine CIF_UPDATE'
_cell_angle_alpha 90
_cell_angle_beta 91.162(2)
_cell_angle_gamma 90
_cell_formula_units_Z 2
_cell_length_a 5.3480(4)
_cell_length_b 18.1110(14)
_cell_length_c 14.8230(11)
_cell_measurement_reflns_used 9926
_cell_measurement_temperature 100(2)
_cell_measurement_theta_max 28.33
_cell_measurement_theta_min 2.64
_cell_volume 1435.43(19)
_computing_cell_refinement 'SAINT-Plus (Bruker, 2007)'
_computing_data_collection 'APEX2 (Bruker, 2007)'
_computing_data_reduction 'SAINT-Plus and XPREP (Bruker, 2007)'
_computing_molecular_graphics 'DIAMOND (Brandenburg & Putz, 2005)'
_computing_publication_material 'WinGX (Farrugia, 1999)'
_computing_structure_refinement 'SHELXL97 (Sheldrick, 2008)'
_computing_structure_solution 'SIR97 (Altomare <i>et al.</i>, 1999)'
_diffrn_ambient_temperature 100(2)
_diffrn_measured_fraction_theta_full 0.996
_diffrn_measured_fraction_theta_max 0.996
_diffrn_measurement_device_type 'Bruker KappaCCD APEX DUO 4K'
_diffrn_measurement_method '\f and \w'
_diffrn_radiation_monochromator graphite
_diffrn_radiation_type MoK\a
_diffrn_radiation_wavelength 0.71073
_diffrn_reflns_av_R_equivalents 0.0261
_diffrn_reflns_limit_h_max 7
_diffrn_reflns_limit_h_min -7
_diffrn_reflns_limit_k_max 24
_diffrn_reflns_limit_k_min -11
_diffrn_reflns_limit_l_max 19
_diffrn_reflns_limit_l_min -19
_diffrn_reflns_number 13864
_diffrn_reflns_theta_full 28.33
_diffrn_reflns_theta_max 28.33
_diffrn_reflns_theta_min 1.78
_diffrn_standards_decay_% 0
_diffrn_standards_interval_count 0
_diffrn_standards_interval_time 0
_diffrn_standards_number 0
_exptl_absorpt_coefficient_mu 0.273
_exptl_absorpt_correction_T_max 0.9009
_exptl_absorpt_correction_T_min 0.8687
_exptl_absorpt_correction_type multi-scan
_exptl_absorpt_process_details
;
(SADABS; Bruker, 2007)\\bbr00
;
_exptl_crystal_colour colourless
_exptl_crystal_density_diffrn 1.364
_exptl_crystal_density_method 'not measured'
_exptl_crystal_description cuboid
_exptl_crystal_F_000 620
_exptl_crystal_size_max 0.53
_exptl_crystal_size_mid 0.44
_exptl_crystal_size_min 0.39
_refine_diff_density_max 0.277
_refine_diff_density_min -0.157
_refine_ls_abs_structure_details 'Flack (1983), 1023 Friedel pairs'
_refine_ls_abs_structure_Flack 0.03(3)
_refine_ls_extinction_method none
_refine_ls_goodness_of_fit_ref 1.039
_refine_ls_hydrogen_treatment constr
_refine_ls_matrix_type full
_refine_ls_number_parameters 364
_refine_ls_number_reflns 4689
_refine_ls_number_restraints 1
_refine_ls_restrained_S_all 1.039
_refine_ls_R_factor_all 0.0236
_refine_ls_R_factor_gt 0.0233
_refine_ls_shift/su_max 0.001
_refine_ls_shift/su_mean 0
_refine_ls_structure_factor_coef Fsqd
_refine_ls_weighting_details 'calc w=1/[\s^2^(Fo^2^)+(0.0333P)^2^+0.3097P] where P=(Fo^2^+2Fc^2^)/3'
_refine_ls_weighting_scheme calc
_refine_ls_wR_factor_ref 0.0622
_reflns_number_gt 4635
_reflns_number_total 4689
_reflns_threshold_expression I>2\s(I)
_cod_data_source_file mw2012.cif
_cod_data_source_block I
_cod_original_sg_symbol_H-M 'P 21'
_cod_database_code 2231226
_cod_database_fobs_code 2231226

loop_
_symmetry_equiv_pos_as_xyz
'x, y, z'
'-x, y+1/2, -z'

loop_
_atom_site_type_symbol
_atom_site_label
_atom_site_fract_x
_atom_site_fract_y
_atom_site_fract_z
_atom_site_U_iso_or_equiv
_atom_site_adp_type
_atom_site_calc_flag
_atom_site_refinement_flags
_atom_site_occupancy
C C1 0.5746(3) 0.37183(8) 0.12955(9) 0.0159(3) Uani d . 1
H H1 0.7267 0.4023 0.1182 0.019 Uiso calc R 1
C C2 0.3481(3) 0.41817(8) 0.09697(9) 0.0141(3) Uani d . 1
H H2 0.2059 0.4114 0.139 0.017 Uiso calc R 1
C C3 0.2681(2) 0.39508(8) 0.00162(9) 0.0135(2) Uani d . 1
H H3 0.4112 0.401 -0.0402 0.016 Uiso calc R 1
C C4 0.1924(2) 0.31426(8) 0.00670(9) 0.0143(2) Uani d . 1
H H4 0.0124 0.3039 0.0186 0.017 Uiso calc R 1
C C5 0.3834(2) 0.26695(8) 0.05720(9) 0.0162(3) Uani d . 1
H H5 0.3203 0.2289 0.1001 0.019 Uiso calc R 1
C C6 0.3340(3) 0.25520(8) -0.04201(9) 0.0160(3) Uani d . 1
C C7 0.5711(3) 0.35798(9) 0.23087(9) 0.0203(3) Uani d . 1
H H7A 0.7335 0.3372 0.2517 0.024 Uiso calc R 1
H H7B 0.5436 0.405 0.2632 0.024 Uiso calc R 1
C C8 0.2633(3) 0.31871(11) 0.33538(10) 0.0256(3) Uani d . 1
H H8A 0.1314 0.2811 0.3435 0.031 Uiso calc R 1
H H8B 0.1815 0.3677 0.3354 0.031 Uiso calc R 1
C C9 0.4444(3) 0.31468(10) 0.41480(9) 0.0225(3) Uani d . 1
C C10 0.6119(3) 0.25666(10) 0.42635(10) 0.0252(3) Uani d . 1
H H10 0.6156 0.2183 0.3826 0.03 Uiso calc R 1
C C11 0.7754(3) 0.25366(10) 0.50125(10) 0.0263(3) Uani d . 1
H H11 0.8919 0.2143 0.5075 0.032 Uiso calc R 1
C C12 0.7657(3) 0.30875(11) 0.56633(11) 0.0286(3) Uani d . 1
C C13 0.5962(4) 0.36662(12) 0.55592(13) 0.0366(4) Uani d . 1
H H13 0.5882 0.4041 0.6006 0.044 Uiso calc R 1
C C14 0.4393(4) 0.36961(11) 0.48059(12) 0.0315(4) Uani d . 1
H H14 0.3263 0.4098 0.4736 0.038 Uiso calc R 1
C C15 1.0910(4) 0.25312(14) 0.65659(15) 0.0446(5) Uani d . 1
H H15A 1.0016 0.2063 0.6636 0.067 Uiso calc R 1
H H15B 1.1919 0.263 0.7112 0.067 Uiso calc R 1
H H15C 1.2005 0.25 0.6045 0.067 Uiso calc R 1
C C16 0.2468(3) 0.54661(9) 0.12345(9) 0.0173(3) Uani d . 1
H H16A 0.0832 0.5318 0.0967 0.021 Uiso calc R 1
H H16B 0.2925 0.5951 0.0978 0.021 Uiso calc R 1
C C17 0.2251(3) 0.55341(8) 0.22438(9) 0.0167(3) Uani d . 1
C C18 0.0275(3) 0.52223(9) 0.27015(10) 0.0207(3) Uani d . 1
H H18 -0.1031 0.4985 0.2368 0.025 Uiso calc R 1
C C19 0.0161(3) 0.52497(10) 0.36452(10) 0.0228(3) Uani d . 1
H H19 -0.12 0.5032 0.395 0.027 Uiso calc R 1
C C20 0.2065(3) 0.55998(9) 0.41261(10) 0.0206(3) Uani d . 1
C C21 0.4042(3) 0.59335(10) 0.36741(10) 0.0229(3) Uani d . 1
H H21 0.5321 0.6185 0.4006 0.027 Uiso calc R 1
C C22 0.4127(3) 0.58960(9) 0.27443(10) 0.0206(3) Uani d . 1
H H22 0.5479 0.6119 0.244 0.025 Uiso calc R 1
C C23 0.0028(4) 0.54396(14) 0.55311(11) 0.0376(5) Uani d . 1
H H23A -0.145 0.5696 0.5286 0.056 Uiso calc R 1
H H23B 0.0258 0.5565 0.6171 0.056 Uiso calc R 1
H H23C -0.0205 0.4905 0.5469 0.056 Uiso calc R 1
C C24 0.0170(3) 0.43201(9) -0.12203(9) 0.0156(3) Uani d . 1
H H24A -0.0304 0.3803 -0.1355 0.019 Uiso calc R 1
H H24B 0.1702 0.4437 -0.1556 0.019 Uiso calc R 1
C C25 -0.1908(3) 0.48286(8) -0.15179(8) 0.0149(3) Uani d . 1
C C26 -0.3255(3) 0.52635(9) -0.09302(9) 0.0157(3) Uani d . 1
H H26 -0.2869 0.5243 -0.0302 0.019 Uiso calc R 1
C C27 -0.5166(3) 0.57303(9) -0.12405(9) 0.0165(3) Uani d . 1
H H27 -0.608 0.6019 -0.0826 0.02 Uiso calc R 1
C C28 -0.5722(3) 0.57693(9) -0.21629(9) 0.0174(3) Uani d . 1
C C29 -0.4381(3) 0.53311(10) -0.27614(9) 0.0223(3) Uani d . 1
H H29 -0.4757 0.5352 -0.339 0.027 Uiso calc R 1
C C30 -0.2511(3) 0.48674(9) -0.24411(9) 0.0202(3) Uani d . 1
H H30 -0.1619 0.457 -0.2854 0.024 Uiso calc R 1
C C31 -0.9079(3) 0.66226(9) -0.19589(10) 0.0229(3) Uani d . 1
H H31A -0.9814 0.6293 -0.1512 0.034 Uiso calc R 1
H H31B -1.0416 0.6865 -0.231 0.034 Uiso calc R 1
H H31C -0.8057 0.6998 -0.1649 0.034 Uiso calc R 1
O O1 0.60536(18) 0.30368(6) 0.08006(7) 0.0172(2) Uani d . 1
O O2 0.3745(2) 0.30744(7) 0.24945(7) 0.0234(2) Uani d . 1
O O3 0.43372(19) 0.49265(6) 0.10078(7) 0.0165(2) Uani d . 1
O O4 0.06550(18) 0.44011(6) -0.02738(6) 0.0157(2) Uani d . 1
O O5 0.9144(3) 0.31154(10) 0.64279(9) 0.0426(4) Uani d . 1
O O6 0.2183(2) 0.56619(8) 0.50476(7) 0.0269(3) Uani d . 1
O O7 -0.7547(2) 0.62045(7) -0.25488(7) 0.0228(2) Uani d . 1
Cl Cl1 0.55865(6) 0.27721(2) -0.12181(2) 0.02147(8) Uani d . 1
Cl Cl2 0.16666(7) 0.17496(2) -0.07142(3) 0.02262(8) Uani d . 1

loop_
_atom_site_aniso_label
_atom_site_aniso_U_11
_atom_site_aniso_U_22
_atom_site_aniso_U_33
_atom_site_aniso_U_12
_atom_site_aniso_U_13
_atom_site_aniso_U_23
C1 0.0144(6) 0.0158(7) 0.0173(6) 0.0011(5) -0.0020(5) -0.0001(5)
C2 0.0148(6) 0.0141(7) 0.0136(5) -0.0005(5) 0.0001(4) 0.0008(5)
C3 0.0134(6) 0.0132(6) 0.0138(5) 0.0018(5) -0.0003(4) 0.0003(5)
C4 0.0131(6) 0.0128(6) 0.0170(5) -0.0003(5) -0.0001(4) 0.0000(5)
C5 0.0153(6) 0.0140(7) 0.0192(6) 0.0003(5) -0.0019(5) 0.0014(5)
C6 0.0135(6) 0.0146(7) 0.0198(6) -0.0024(5) -0.0001(5) -0.0021(5)
C7 0.0213(7) 0.0225(8) 0.0170(6) -0.0019(6) -0.0056(5) 0.0017(6)
C8 0.0262(7) 0.0330(9) 0.0175(6) -0.0021(7) -0.0026(5) 0.0029(6)
C9 0.0256(7) 0.0240(8) 0.0177(6) -0.0037(6) -0.0018(5) 0.0032(6)
C10 0.0315(8) 0.0255(9) 0.0186(6) -0.0003(7) -0.0004(6) -0.0021(6)
C11 0.0296(8) 0.0246(8) 0.0244(7) 0.0027(7) -0.0017(6) 0.0036(6)
C12 0.0313(8) 0.0304(9) 0.0238(7) -0.0019(7) -0.0094(6) 0.0003(7)
C13 0.0479(11) 0.0282(10) 0.0332(9) 0.0030(9) -0.0153(8) -0.0117(8)
C14 0.0377(9) 0.0235(9) 0.0329(8) 0.0042(7) -0.0107(7) -0.0032(7)
C15 0.0461(11) 0.0433(12) 0.0434(10) 0.0023(10) -0.0240(9) 0.0071(9)
C16 0.0207(6) 0.0159(7) 0.0154(6) 0.0036(6) -0.0008(5) -0.0011(5)
C17 0.0185(6) 0.0156(7) 0.0160(6) 0.0042(6) -0.0008(5) -0.0022(5)
C18 0.0200(6) 0.0222(8) 0.0198(6) -0.0007(6) 0.0000(5) -0.0044(6)
C19 0.0225(7) 0.0252(8) 0.0210(6) -0.0023(6) 0.0051(5) -0.0024(6)
C20 0.0226(7) 0.0228(8) 0.0164(6) 0.0038(6) 0.0000(5) -0.0013(6)
C21 0.0209(7) 0.0283(9) 0.0193(6) -0.0014(6) -0.0033(5) -0.0036(6)
C22 0.0193(7) 0.0232(8) 0.0194(6) -0.0020(6) 0.0014(5) -0.0017(6)
C23 0.0373(9) 0.0563(14) 0.0193(7) -0.0073(10) 0.0069(7) -0.0003(8)
C24 0.0193(6) 0.0150(7) 0.0124(5) 0.0003(5) -0.0012(4) -0.0006(5)
C25 0.0164(6) 0.0144(6) 0.0140(5) -0.0032(5) -0.0007(5) 0.0012(5)
C26 0.0186(6) 0.0159(7) 0.0125(5) -0.0029(5) -0.0008(5) 0.0014(5)
C27 0.0185(6) 0.0151(7) 0.0160(6) -0.0022(5) 0.0016(5) -0.0004(5)
C28 0.0171(6) 0.0177(7) 0.0173(6) -0.0008(5) -0.0005(5) 0.0028(5)
C29 0.0247(7) 0.0285(9) 0.0134(5) 0.0037(7) -0.0020(5) -0.0002(6)
C30 0.0238(7) 0.0234(8) 0.0134(6) 0.0036(6) -0.0005(5) -0.0025(6)
C31 0.0211(7) 0.0199(8) 0.0277(7) 0.0014(6) -0.0016(6) -0.0004(6)
O1 0.0137(4) 0.0163(5) 0.0215(4) 0.0012(4) -0.0024(3) -0.0021(4)
O2 0.0285(5) 0.0264(6) 0.0151(4) -0.0079(5) -0.0027(4) 0.0027(4)
O3 0.0182(5) 0.0140(5) 0.0176(4) -0.0005(4) 0.0023(4) -0.0028(4)
O4 0.0185(5) 0.0161(5) 0.0123(4) 0.0046(4) -0.0021(3) 0.0003(4)
O5 0.0490(8) 0.0447(9) 0.0331(6) 0.0073(7) -0.0226(6) -0.0062(6)
O6 0.0290(6) 0.0368(7) 0.0149(5) -0.0019(5) 0.0007(4) -0.0011(5)
O7 0.0223(5) 0.0268(6) 0.0192(5) 0.0066(5) -0.0027(4) 0.0030(4)
Cl1 0.01893(15) 0.02378(18) 0.02188(15) -0.00135(14) 0.00472(12) -0.00492(14)
Cl2 0.02241(16) 0.01435(16) 0.03092(17) -0.00321(14) -0.00394(13) -0.00353(14)

loop_
_atom_type_symbol
_atom_type_description
_atom_type_scat_dispersion_real
_atom_type_scat_dispersion_imag
_atom_type_scat_source
C C 0.0033 0.0016 'International Tables Vol C Tables 4.2.6.8 and 6.1.1.4'
H H 0 0 'International Tables Vol C Tables 4.2.6.8 and 6.1.1.4'
O O 0.0106 0.006 'International Tables Vol C Tables 4.2.6.8 and 6.1.1.4'
Cl Cl 0.1484 0.1585 'International Tables Vol C Tables 4.2.6.8 and 6.1.1.4'

loop_
_geom_angle_atom_site_label_1
_geom_angle_atom_site_label_2
_geom_angle_atom_site_label_3
_geom_angle
O1 C1 C7 111.30(12)
O1 C1 C2 113.69(11)
C7 C1 C2 111.89(11)
O1 C1 H1 106.5
C7 C1 H1 106.5
C2 C1 H1 106.5
O3 C2 C3 112.32(11)
O3 C2 C1 104.64(11)
C3 C2 C1 110.13(11)
O3 C2 H2 109.9
C3 C2 H2 109.9
C1 C2 H2 109.9
O4 C3 C4 111.51(11)
O4 C3 C2 108.76(11)
C4 C3 C2 106.72(11)
O4 C3 H3 109.9
C4 C3 H3 109.9
C2 C3 H3 109.9
C6 C4 C5 59.67(9)
C6 C4 C3 121.57(11)
C5 C4 C3 112.98(11)
C6 C4 H4 116.6
C5 C4 H4 116.6
C3 C4 H4 116.6
O1 C5 C6 115.86(11)
O1 C5 C4 114.25(12)
C6 C5 C4 59.67(9)
O1 C5 H5 118
C6 C5 H5 118
C4 C5 H5 118
C5 C6 C4 60.66(9)
C5 C6 Cl1 121.32(10)
C4 C6 Cl1 121.48(11)
C5 C6 Cl2 115.98(10)
C4 C6 Cl2 116.64(10)
Cl1 C6 Cl2 111.97(8)
O2 C7 C1 108.68(11)
O2 C7 H7A 110
C1 C7 H7A 110
O2 C7 H7B 110
C1 C7 H7B 110
H7A C7 H7B 108.3
O2 C8 C9 114.52(13)
O2 C8 H8A 108.6
C9 C8 H8A 108.6
O2 C8 H8B 108.6
C9 C8 H8B 108.6
H8A C8 H8B 107.6
C10 C9 C14 118.39(15)
C10 C9 C8 122.28(15)
C14 C9 C8 119.29(16)
C9 C10 C11 121.18(16)
C9 C10 H10 119.4
C11 C10 H10 119.4
C12 C11 C10 119.42(16)
C12 C11 H11 120.3
C10 C11 H11 120.3
O5 C12 C11 124.79(17)
O5 C12 C13 115.41(16)
C11 C12 C13 119.80(15)
C14 C13 C12 120.10(17)
C14 C13 H13 119.9
C12 C13 H13 119.9
C13 C14 C9 121.09(17)
C13 C14 H14 119.5
C9 C14 H14 119.5
O5 C15 H15A 109.5
O5 C15 H15B 109.5
H15A C15 H15B 109.5
O5 C15 H15C 109.5
H15A C15 H15C 109.5
H15B C15 H15C 109.5
O3 C16 C17 110.74(11)
O3 C16 H16A 109.5
C17 C16 H16A 109.5
O3 C16 H16B 109.5
C17 C16 H16B 109.5
H16A C16 H16B 108.1
C18 C17 C22 118.47(13)
C18 C17 C16 121.78(13)
C22 C17 C16 119.71(13)
C17 C18 C19 121.48(14)
C17 C18 H18 119.3
C19 C18 H18 119.3
C20 C19 C18 118.90(14)
C20 C19 H19 120.5
C18 C19 H19 120.5
O6 C20 C19 124.68(14)
O6 C20 C21 114.93(13)
C19 C20 C21 120.39(13)
C22 C21 C20 119.77(14)
C22 C21 H21 120.1
C20 C21 H21 120.1
C21 C22 C17 120.96(14)
C21 C22 H22 119.5
C17 C22 H22 119.5
O6 C23 H23A 109.5
O6 C23 H23B 109.5
H23A C23 H23B 109.5
O6 C23 H23C 109.5
H23A C23 H23C 109.5
H23B C23 H23C 109.5
O4 C24 C25 110.10(11)
O4 C24 H24A 109.6
C25 C24 H24A 109.6
O4 C24 H24B 109.6
C25 C24 H24B 109.6
H24A C24 H24B 108.2
C26 C25 C30 118.22(13)
C26 C25 C24 123.65(12)
C30 C25 C24 118.13(12)
C25 C26 C27 121.51(12)
C25 C26 H26 119.2
C27 C26 H26 119.2
C28 C27 C26 119.56(13)
C28 C27 H27 120.2
C26 C27 H27 120.2
O7 C28 C27 125.03(13)
O7 C28 C29 115.55(12)
C27 C28 C29 119.41(14)
C30 C29 C28 120.22(13)
C30 C29 H29 119.9
C28 C29 H29 119.9
C29 C30 C25 121.08(13)
C29 C30 H30 119.5
C25 C30 H30 119.5
O7 C31 H31A 109.5
O7 C31 H31B 109.5
H31A C31 H31B 109.5
O7 C31 H31C 109.5
H31A C31 H31C 109.5
H31B C31 H31C 109.5
C5 O1 C1 115.13(10)
C7 O2 C8 113.70(12)
C2 O3 C16 115.26(10)
C3 O4 C24 111.19(10)
C12 O5 C15 117.45(16)
C20 O6 C23 117.13(13)
C28 O7 C31 117.52(11)

loop_
_geom_bond_atom_site_label_1
_geom_bond_atom_site_label_2
_geom_bond_distance
C1 O1 1.4469(18)
C1 C7 1.5231(18)
C1 C2 1.5433(19)
C1 H1 1
C2 O3 1.4252(18)
C2 C3 1.5267(18)
C2 H2 1
C3 O4 1.4159(16)
C3 C4 1.521(2)
C3 H3 1
C4 C6 1.504(2)
C4 C5 1.5189(19)
C4 H4 1
C5 O1 1.3966(17)
C5 C6 1.5039(19)
C5 H5 1
C6 Cl1 1.7489(14)
C6 Cl2 1.7570(15)
C7 O2 1.4252(19)
C7 H7A 0.99
C7 H7B 0.99
C8 O2 1.4312(18)
C8 C9 1.511(2)
C8 H8A 0.99
C8 H8B 0.99
C9 C10 1.389(2)
C9 C14 1.394(2)
C10 C11 1.400(2)
C10 H10 0.95
C11 C12 1.389(2)
C11 H11 0.95
C12 O5 1.3724(19)
C12 C13 1.392(3)
C13 C14 1.384(2)
C13 H13 0.95
C14 H14 0.95
C15 O5 1.430(3)
C15 H15A 0.98
C15 H15B 0.98
C15 H15C 0.98
C16 O3 1.4425(17)
C16 C17 1.5080(18)
C16 H16A 0.99
C16 H16B 0.99
C17 C18 1.388(2)
C17 C22 1.399(2)
C18 C19 1.402(2)
C18 H18 0.95
C19 C20 1.385(2)
C19 H19 0.95
C20 O6 1.3707(17)
C20 C21 1.400(2)
C21 C22 1.382(2)
C21 H21 0.95
C22 H22 0.95
C23 O6 1.427(2)
C23 H23A 0.98
C23 H23B 0.98
C23 H23C 0.98
C24 O4 1.4292(15)
C24 C25 1.503(2)
C24 H24A 0.99
C24 H24B 0.99
C25 C26 1.3869(19)
C25 C30 1.4013(18)
C26 C27 1.397(2)
C26 H26 0.95
C27 C28 1.3951(18)
C27 H27 0.95
C28 O7 1.3705(18)
C28 C29 1.399(2)
C29 C30 1.383(2)
C29 H29 0.95
C30 H30 0.95
C31 O7 1.4277(18)
C31 H31A 0.98
C31 H31B 0.98
C31 H31C 0.98

loop_
_geom_hbond_atom_site_label_D
_geom_hbond_atom_site_label_H
_geom_hbond_atom_site_label_A
_geom_hbond_site_symmetry_A
_geom_hbond_distance_DH
_geom_hbond_distance_HA
_geom_hbond_distance_DA
_geom_hbond_angle_DHA
C4 H4 O1 1_455 1.00 2.38 3.3487(16) 164
C23 H23B O7 1_656 0.98 2.50 3.399(2) 153
C26 H26 O3 1_455 0.95 2.54 3.2301(16) 130
C31 H31C O1 2 0.98 2.49 3.466(2) 172
C15 H15A Cg1 2_646 0.98 2.95 3.927(3) 174
C15 H15C Cg2 1_655 0.98 2.99 3.873(2) 151
C24 H24B Cg3 1_655 0.99 2.90 3.7983(17) 152

loop_
_geom_torsion_atom_site_label_1
_geom_torsion_atom_site_label_2
_geom_torsion_atom_site_label_3
_geom_torsion_atom_site_label_4
_geom_torsion
O1 C1 C2 O3 -140.75(11)
C7 C1 C2 O3 92.10(13)
O1 C1 C2 C3 -19.84(16)
C7 C1 C2 C3 -146.98(12)
O3 C2 C3 O4 -61.95(14)
C1 C2 C3 O4 -178.14(11)
O3 C2 C3 C4 177.64(10)
C1 C2 C3 C4 61.44(13)
O4 C3 C4 C6 125.64(12)
C2 C3 C4 C6 -115.73(13)
O4 C3 C4 C5 -166.90(10)
C2 C3 C4 C5 -48.27(14)
C6 C4 C5 O1 106.90(13)
C3 C4 C5 O1 -7.35(15)
C3 C4 C5 C6 -114.25(12)
O1 C5 C6 C4 -104.19(14)
O1 C5 C6 Cl1 6.86(18)
C4 C5 C6 Cl1 111.05(13)
O1 C5 C6 Cl2 148.46(10)
C4 C5 C6 Cl2 -107.35(11)
C3 C4 C6 C5 99.86(14)
C5 C4 C6 Cl1 -110.80(12)
C3 C4 C6 Cl1 -10.94(18)
C5 C4 C6 Cl2 106.27(12)
C3 C4 C6 Cl2 -153.86(10)
O1 C1 C7 O2 -57.49(15)
C2 C1 C7 O2 70.93(16)
O2 C8 C9 C10 -49.6(2)
O2 C8 C9 C14 132.47(17)
C14 C9 C10 C11 -1.1(2)
C8 C9 C10 C11 -179.03(15)
C9 C10 C11 C12 1.6(3)
C10 C11 C12 O5 179.50(17)
C10 C11 C12 C13 -0.7(3)
O5 C12 C13 C14 179.22(19)
C11 C12 C13 C14 -0.6(3)
C12 C13 C14 C9 1.1(3)
C10 C9 C14 C13 -0.2(3)
C8 C9 C14 C13 177.76(18)
O3 C16 C17 C18 -103.82(16)
O3 C16 C17 C22 73.73(18)
C22 C17 C18 C19 -1.4(2)
C16 C17 C18 C19 176.15(15)
C17 C18 C19 C20 0.3(3)
C18 C19 C20 O6 -179.70(15)
C18 C19 C20 C21 1.3(3)
O6 C20 C21 C22 179.18(15)
C19 C20 C21 C22 -1.7(3)
C20 C21 C22 C17 0.6(3)
C18 C17 C22 C21 1.0(2)
C16 C17 C22 C21 -176.63(15)
O4 C24 C25 C26 -4.7(2)
O4 C24 C25 C30 175.07(13)
C30 C25 C26 C27 0.0(2)
C24 C25 C26 C27 179.74(14)
C25 C26 C27 C28 -0.8(2)
C26 C27 C28 O7 179.99(14)
C26 C27 C28 C29 1.0(2)
O7 C28 C29 C30 -179.52(15)
C27 C28 C29 C30 -0.4(2)
C28 C29 C30 C25 -0.4(3)
C26 C25 C30 C29 0.6(2)
C24 C25 C30 C29 -179.18(15)
C6 C5 O1 C1 120.36(13)
C4 C5 O1 C1 53.75(15)
C7 C1 O1 C5 88.59(14)
C2 C1 O1 C5 -38.87(15)
C1 C7 O2 C8 -148.42(13)
C9 C8 O2 C7 -57.37(19)
C3 C2 O3 C16 93.89(13)
C1 C2 O3 C16 -146.66(10)
C17 C16 O3 C2 85.55(14)
C4 C3 O4 C24 -74.90(13)
C2 C3 O4 C24 167.69(11)
C25 C24 O4 C3 -177.44(11)
C11 C12 O5 C15 -0.4(3)
C13 C12 O5 C15 179.80(19)
C19 C20 O6 C23 -9.0(3)
C21 C20 O6 C23 170.06(17)
C27 C28 O7 C31 -3.3(2)
C29 C28 O7 C31 175.76(14)

loop_
_cod_related_entry_id
_cod_related_entry_database
_cod_related_entry_code
1 ChemSpider 30656864
